data_2106718
loop_
_publ_author_name
'Palazzi, M.'

_publ_section_title
;
 Structure christalline de Na3 As O3 (H2 O)7
;
_journal_name_full 'Acta Crystallographica B (24,1968-38,1982)'
_journal_page_first 516
_journal_page_last 520
_journal_volume 32
_journal_year 1976
_chemical_formula_sum 'As H14 Na3 O10 S'
_chemical_name_systematic 'Na3 (As O3 S) (H2 O)7'
_space_group_IT_number 4
_symmetry_space_group_name_Hall 'P 2c'
_symmetry_space_group_name_H-M 'P 1 1 21'
_cell_angle_alpha 90
_cell_angle_beta 90
_cell_angle_gamma 91.85
_cell_formula_units_Z 2
_cell_length_a 6.708
_cell_length_b 6.92
_cell_length_c 12.681
_cell_volume 588.337
_citation_journal_id_ASTM ACBCAR
_cod_data_source_file Palazzi_ACBCAR_1976_103.cif
_cod_data_source_block H14As1Na3O10S1
_cod_original_cell_volume 588.3371
_cod_original_sg_symbol_Hall 'P 2yb (z,x,y)'
_cod_original_formula_sum 'H14 As1 Na3 O10 S1'
_cod_database_code 2106718

loop_
_symmetry_equiv_pos_as_xyz
x,y,z
-x,-y,z+1/2

loop_
_atom_site_label
_atom_site_type_symbol
_atom_site_fract_x
_atom_site_fract_y
_atom_site_fract_z
_atom_site_occupancy
_atom_site_U_iso_or_equiv
H9 H+1 0.39 0.578 0.82 1 0.0
H7 H+1 0.416 0.435 0.499 1 0.0
H4 H+1 0.429 0.02 0.89 1 0.0
H1 H+1 0.375 0.589 0.268 1 0.0
H10 H+1 0.387 0.01 0.546 1 0.0
H14 H+1 0.182 0.607 0.862 1 0.0
H5 H+1 0.146 0.584 0.422 1 0.0
H2 H+1 0.416 0.67 0.162 1 0.0
O2 O-2 -0.0175 0.2335 0.4139 1 0.0
Na2 Na+1 0.2133 0.6602 0.6311 1 0.0
O4 O-2 0.373 0.7023 0.2264 1 0.0
Na3 Na+1 0.2181 0.3382 0.9934 1 0.0
H3 H+1 0.203 -0.052 0.908 1 0.0
O9 O-2 0.3758 0.9679 0.6192 1 0.0
H12 H+1 -0.03 0.331 0.529 1 0.0
O6 O-2 0.1047 0.7028 0.4479 1 0.0
O10 O-2 0.0064 0.3727 0.6085 1 0.0
H11 H+1 0.472 0.042 0.659 1 0.0
H6 H+1 0.206 0.801 0.411 1 0.0
S1 S-2 0.1425 0.1123 0.1904 1 0.0
H13 H+1 0.88 0.317 0.637 1 0.0
O3 O-2 0.3397 0.4023 0.3598 1 0.0
As1 As+5 0.1997 0.1976 0.35 1 0.0
O8 O-2 0.267 0.5298 0.8104 1 0.0
O1 O-2 0.3169 0.021 0.4076 1 0.0
Na1 Na+1 0.2246 0.2019 0.7323 1 0.0
O5 O-2 0.2926 0.0641 0.8946 1 0.0
H8 H+1 0.526 0.395 0.608 1 0.0
O7 O-2 0.4917 0.4915 0.5537 1 0.0
